data_7128376
loop_
_publ_author_name
'Meng, Qian-Ru'
'Xu, Wei-Jian'
'Hu, Wang-Hua'
'Ye, Hui'
'Chen, Xiao-Xian'
'Yuan, Wei'
'Zhang, Wei-Xiong'
'Chen, Xiao-Ming'

_publ_section_title
;
 An unprecedented hexagonal double perovskite organic-inorganic hybrid
 ferroelastic material: (piperidinium)<sub>2</sub>[KBiCl<sub>6</sub>].
;
_journal_issue 51
_journal_name_full 'Chemical communications (Cambridge, England)'
_journal_page_first 6292
_journal_page_last 6295
_journal_paper_doi 10.1039/d1cc02085d
_journal_volume 57
_journal_year 2021
_chemical_formula_moiety 'Bi Cl6 K, 2(C5 H12 N)'
_chemical_formula_sum 'C10 H24 Bi Cl6 K N2'
_chemical_formula_weight 633.09
_space_group_crystal_system triclinic
_space_group_IT_number 2
_space_group_name_Hall '-P 1'
_space_group_name_H-M_alt 'P -1'
_atom_sites_solution_hydrogens geom
_atom_sites_solution_primary iterative
_audit_creation_date 2021-04-08
_audit_creation_method
;
Olex2 1.2
(compiled 2018.05.29 svn.r3508 for OlexSys, GUI svn.r5506)
;
_audit_update_record
;
2021-04-15 deposited with the CCDC.	2021-05-24 downloaded from the CCDC.
;
_cell_angle_alpha 86.029(5)
_cell_angle_beta 89.324(5)
_cell_angle_gamma 79.883(5)
_cell_formula_units_Z 2
_cell_length_a 9.5493(6)
_cell_length_b 14.0781(8)
_cell_length_c 7.7339(5)
_cell_measurement_reflns_used 4320
_cell_measurement_temperature 228.00(10)
_cell_measurement_theta_max 29.9180
_cell_measurement_theta_min 4.3120
_cell_volume 1021.09(11)
_computing_cell_refinement 'CrysAlisPro 1.171.39.46 (Rigaku OD, 2018)'
_computing_data_collection 'CrysAlisPro 1.171.39.46 (Rigaku OD, 2018)'
_computing_data_reduction 'CrysAlisPro 1.171.39.46 (Rigaku OD, 2018)'
_computing_molecular_graphics 'Olex2 (Dolomanov et al., 2009)'
_computing_publication_material 'Olex2 (Dolomanov et al., 2009)'
_computing_structure_refinement 'ShelXL (Sheldrick, 2015)'
_computing_structure_solution 'olex2.solve (Bourhis et al., 2015)'
_diffrn_ambient_environment N~2~
_diffrn_ambient_temperature 228.00(10)
_diffrn_detector 'CCD plate'
_diffrn_detector_area_resol_mean 5.2913
_diffrn_detector_type AtlasS2
_diffrn_measured_fraction_theta_full 0.995
_diffrn_measured_fraction_theta_max 0.993
_diffrn_measurement_details
;
List of Runs (angles in degrees, time in seconds):

  # Type    Start    End  Width  t~exp~   \w     \q     \k     \f   Frames
#--------------------------------------------------------------------------
  1  \w    -58.00  39.00   1.00   11.00    --   13.26 -57.00  60.00   97
  2  \w    -20.00  54.00   1.00   11.00    --   13.26 -99.00 -30.00   74
  3  \w    -12.00  82.00   1.00   11.00    --   13.26  57.00-150.00   94
;
_diffrn_measurement_device 'four-circle diffractometer'
_diffrn_measurement_device_type 'Bruker P4'
_diffrn_measurement_method '\w scans'
_diffrn_orient_matrix_type 'CrysAlisPro convention (1999,Acta A55,543-557)'
_diffrn_orient_matrix_UB_11 -0.0353178000
_diffrn_orient_matrix_UB_12 0.0009940000
_diffrn_orient_matrix_UB_13 0.0477371000
_diffrn_orient_matrix_UB_21 -0.0715225000
_diffrn_orient_matrix_UB_22 0.0402515000
_diffrn_orient_matrix_UB_23 -0.0187741000
_diffrn_orient_matrix_UB_31 -0.0457079000
_diffrn_orient_matrix_UB_32 -0.0638091000
_diffrn_orient_matrix_UB_33 -0.0004679000
_diffrn_radiation_monochromator graphite
_diffrn_radiation_probe x-ray
_diffrn_radiation_type MoK\a
_diffrn_radiation_wavelength 0.71073
_diffrn_reflns_av_R_equivalents 0.0470
_diffrn_reflns_av_unetI/netI 0.0609
_diffrn_reflns_Laue_measured_fraction_full 0.995
_diffrn_reflns_Laue_measured_fraction_max 0.993
_diffrn_reflns_limit_h_max 11
_diffrn_reflns_limit_h_min -11
_diffrn_reflns_limit_k_max 17
_diffrn_reflns_limit_k_min -13
_diffrn_reflns_limit_l_max 7
_diffrn_reflns_limit_l_min -9
_diffrn_reflns_number 6526
_diffrn_reflns_point_group_measured_fraction_full 0.995
_diffrn_reflns_point_group_measured_fraction_max 0.993
_diffrn_reflns_theta_full 25.242
_diffrn_reflns_theta_max 26.002
_diffrn_reflns_theta_min 3.415
_diffrn_source 'micro-focus sealed X-ray tube'
_diffrn_source_type 'SuperNova (Mo) X-ray Source'
_exptl_absorpt_coefficient_mu 9.615
_exptl_absorpt_correction_T_max 1.00000
_exptl_absorpt_correction_T_min 0.41425
_exptl_absorpt_correction_type none
_exptl_absorpt_process_details
;
CrysAlisPro 1.171.39.46 (Rigaku Oxford Diffraction, 2018)
Empirical absorption correction using spherical harmonics,
 implemented in SCALE3 ABSPACK scaling algorithm.
;
_exptl_crystal_colour 'clear light colourless'
_exptl_crystal_colour_lustre clear
_exptl_crystal_colour_modifier light
_exptl_crystal_colour_primary colourless
_exptl_crystal_density_diffrn 2.059
_exptl_crystal_description block
_exptl_crystal_F_000 604
_refine_diff_density_max 2.707
_refine_diff_density_min -1.782
_refine_diff_density_rms 0.217
_refine_ls_extinction_method none
_refine_ls_goodness_of_fit_ref 1.077
_refine_ls_hydrogen_treatment constr
_refine_ls_matrix_type full
_refine_ls_number_parameters 181
_refine_ls_number_reflns 4002
_refine_ls_number_restraints 0
_refine_ls_restrained_S_all 1.077
_refine_ls_R_factor_all 0.0417
_refine_ls_R_factor_gt 0.0376
_refine_ls_shift/su_max 0.001
_refine_ls_shift/su_mean 0.000
_refine_ls_structure_factor_coef Fsqd
_refine_ls_weighting_details 'w=1/[\s^2^(Fo^2^)+(0.0388P)^2^] where P=(Fo^2^+2Fc^2^)/3'
_refine_ls_weighting_scheme calc
_refine_ls_wR_factor_gt 0.0856
_refine_ls_wR_factor_ref 0.0905
_reflns_Friedel_coverage 0.000
_reflns_number_gt 3736
_reflns_number_total 4002
_reflns_threshold_expression 'I > 2\s(I)'
_cod_data_source_file d1cc02085d3.cif
_cod_data_source_block cell_transformed
_cod_depositor_comments 'Adding full bibliography for 7128376--7128377.cif.'
_cod_database_code 7128376
_shelx_shelxl_version_number 2014/7
_chemical_oxdiff_formula 'C H Bi N Cl K'
_chemical_oxdiff_usercomment mqr-2
_shelx_space_group_comment
;
The symmetry employed for this shelxl refinement is uniquely defined
by the following loop, which should always be used as a source of
symmetry information in preference to the above space-group names.
They are only intended as comments.
;
_reflns_odcompleteness_completeness 98.86
_reflns_odcompleteness_iscentric 1
_reflns_odcompleteness_theta 27.04
_olex2_refinement_description
;
1. Fixed Uiso
 At 1.2 times of:
  All C(H,H) groups, All N(H,H) groups
2.a Secondary CH2 refined with riding coordinates:
 N1(H1A,H1B), C3(H3A,H3B), C1(H1C,H1D), C5(H5A,H5B), C2(H2A,H2B), C4(H4A,H4B),
 C10(H10A,H10B), N2(H2C,H2D), C7(H7A,H7B), C9(H9A,H9B), C6(H6A,H6B), C8(H8A,H8B)
;
_olex2_submission_special_instructions 'No special instructions were received'
_oxdiff_exptl_absorpt_empirical_details
;
Empirical correction (ABSPACK) includes:
- Absorption correction using spherical harmonics
- Frame scaling
;
_oxdiff_exptl_absorpt_empirical_full_max 1.982
_oxdiff_exptl_absorpt_empirical_full_min 0.717

loop_
_space_group_symop_operation_xyz
'x, y, z'
'-x, -y, -z'

loop_
_atom_site_label
_atom_site_type_symbol
_atom_site_fract_x
_atom_site_fract_y
_atom_site_fract_z
_atom_site_U_iso_or_equiv
_atom_site_adp_type
_atom_site_occupancy
_atom_site_site_symmetry_order
_atom_site_calc_flag
_atom_site_refinement_flags_posn
_atom_site_refinement_flags_adp
_atom_site_refinement_flags_occupancy
_atom_site_disorder_assembly
_atom_site_disorder_group
Bi1 Bi 0.28511(2) 0.25136(2) 0.47976(3) 0.02002(10) Uani 1 1 d . . . . .
K1 K 0.27725(16) 0.25946(11) -0.01761(18) 0.0365(4) Uani 1 1 d . . . . .
Cl5 Cl 0.23245(17) 0.41109(11) 0.6670(2) 0.0275(4) Uani 1 1 d . . . . .
Cl3 Cl 0.47210(17) 0.31703(12) 0.2695(2) 0.0306(4) Uani 1 1 d . . . . .
Cl4 Cl 0.09722(16) 0.17711(12) 0.7053(2) 0.0289(4) Uani 1 1 d . . . . .
Cl2 Cl 0.07031(17) 0.34915(12) 0.2722(2) 0.0315(4) Uani 1 1 d . . . . .
Cl1 Cl 0.31686(19) 0.09549(12) 0.2907(2) 0.0334(4) Uani 1 1 d . . . . .
Cl6 Cl 0.48450(17) 0.16140(13) 0.7032(2) 0.0336(4) Uani 1 1 d . . . . .
N1 N 0.6871(6) 0.0379(4) 0.2949(9) 0.0421(17) Uani 1 1 d . . . . .
H1A H 0.6007 0.0384 0.3430 0.050 Uiso 1 1 calc R . . . .
H1B H 0.7337 -0.0236 0.3022 0.050 Uiso 1 1 calc R . . . .
C3 C 0.8885(8) 0.1430(5) 0.1245(11) 0.0404(19) Uani 1 1 d . . . . .
H3A H 0.9825 0.1422 0.0718 0.048 Uiso 1 1 calc R . . . .
H3B H 0.8379 0.2100 0.1178 0.048 Uiso 1 1 calc R . . . .
C1 C 0.6689(8) 0.0727(6) 0.1080(11) 0.0393(19) Uani 1 1 d . . . . .
H1C H 0.6236 0.0273 0.0469 0.047 Uiso 1 1 calc R . . . .
H1D H 0.6060 0.1358 0.0985 0.047 Uiso 1 1 calc R . . . .
C5 C 0.7663(9) 0.0975(6) 0.3950(10) 0.0421(19) Uani 1 1 d . . . . .
H5A H 0.7823 0.0681 0.5133 0.051 Uiso 1 1 calc R . . . .
H5B H 0.7096 0.1623 0.4018 0.051 Uiso 1 1 calc R . . . .
C2 C 0.8061(8) 0.0812(6) 0.0253(10) 0.0434(19) Uani 1 1 d . . . . .
H2A H 0.7892 0.1100 -0.0933 0.052 Uiso 1 1 calc R . . . .
H2B H 0.8632 0.0166 0.0188 0.052 Uiso 1 1 calc R . . . .
C4 C 0.9055(8) 0.1053(6) 0.3119(11) 0.0412(19) Uani 1 1 d . . . . .
H4A H 0.9665 0.0414 0.3188 0.049 Uiso 1 1 calc R . . . .
H4B H 0.9524 0.1487 0.3754 0.049 Uiso 1 1 calc R . . . .
C10 C 0.2297(8) 0.6323(5) 0.4119(10) 0.0362(17) Uani 1 1 d . . . . .
H10A H 0.2319 0.6194 0.5381 0.043 Uiso 1 1 calc R . . . .
H10B H 0.2050 0.7024 0.3864 0.043 Uiso 1 1 calc R . . . .
N2 N 0.1209(5) 0.5839(4) 0.3362(8) 0.0319(14) Uani 1 1 d . . . . .
H2C H 0.0349 0.6079 0.3790 0.038 Uiso 1 1 calc R . . . .
H2D H 0.1401 0.5203 0.3679 0.038 Uiso 1 1 calc R . . . .
C7 C 0.2597(8) 0.5612(6) 0.0676(11) 0.0426(19) Uani 1 1 d . . . . .
H7A H 0.2565 0.5749 -0.0584 0.051 Uiso 1 1 calc R . . . .
H7B H 0.2834 0.4910 0.0913 0.051 Uiso 1 1 calc R . . . .
C9 C 0.3736(7) 0.5955(6) 0.3377(10) 0.0368(18) Uani 1 1 d . . . . .
H9A H 0.4020 0.5268 0.3740 0.044 Uiso 1 1 calc R . . . .
H9B H 0.4435 0.6305 0.3839 0.044 Uiso 1 1 calc R . . . .
C6 C 0.1162(7) 0.5976(5) 0.1427(10) 0.0343(17) Uani 1 1 d . . . . .
H6A H 0.0870 0.6664 0.1074 0.041 Uiso 1 1 calc R . . . .
H6B H 0.0460 0.5624 0.0980 0.041 Uiso 1 1 calc R . . . .
C8 C 0.3742(7) 0.6081(6) 0.1428(10) 0.0385(18) Uani 1 1 d . . . . .
H8A H 0.4674 0.5787 0.0990 0.046 Uiso 1 1 calc R . . . .
H8B H 0.3580 0.6771 0.1061 0.046 Uiso 1 1 calc R . . . .

loop_
_atom_site_aniso_label
_atom_site_aniso_U_11
_atom_site_aniso_U_22
_atom_site_aniso_U_33
_atom_site_aniso_U_23
_atom_site_aniso_U_13
_atom_site_aniso_U_12
Bi1 0.02299(15) 0.02044(14) 0.01588(15) -0.00227(10) 0.00021(10) -0.00133(10)
K1 0.0465(10) 0.0427(9) 0.0196(8) -0.0055(7) -0.0030(7) -0.0046(8)
Cl5 0.0306(8) 0.0242(8) 0.0287(9) -0.0072(7) -0.0010(7) -0.0060(7)
Cl3 0.0353(9) 0.0339(9) 0.0246(9) -0.0030(7) 0.0050(7) -0.0109(7)
Cl4 0.0281(8) 0.0318(8) 0.0275(9) -0.0025(7) 0.0031(7) -0.0074(7)
Cl2 0.0281(8) 0.0352(9) 0.0295(9) -0.0038(7) -0.0050(7) 0.0002(7)
Cl1 0.0440(10) 0.0262(8) 0.0310(10) -0.0073(7) 0.0041(8) -0.0068(7)
Cl6 0.0281(8) 0.0387(9) 0.0305(10) 0.0022(8) -0.0037(7) 0.0024(7)
N1 0.026(3) 0.041(4) 0.059(5) 0.009(3) 0.008(3) -0.013(3)
C3 0.040(4) 0.037(4) 0.051(5) -0.007(4) 0.015(4) -0.023(3)
C1 0.036(4) 0.042(4) 0.043(5) -0.007(4) -0.012(4) -0.013(3)
C5 0.057(5) 0.038(4) 0.029(4) 0.003(3) 0.011(4) -0.007(4)
C2 0.047(4) 0.057(5) 0.028(4) -0.003(4) 0.000(4) -0.013(4)
C4 0.041(4) 0.048(5) 0.039(5) 0.002(4) -0.010(4) -0.024(4)
C10 0.042(4) 0.038(4) 0.029(4) -0.002(3) 0.001(3) -0.008(3)
N2 0.020(3) 0.032(3) 0.043(4) 0.000(3) 0.007(3) -0.006(2)
C7 0.051(5) 0.047(5) 0.029(4) -0.008(4) 0.001(4) -0.005(4)
C9 0.031(4) 0.050(5) 0.035(4) -0.007(4) -0.007(3) -0.018(3)
C6 0.032(4) 0.038(4) 0.036(4) -0.006(3) -0.013(3) -0.010(3)
C8 0.033(4) 0.054(5) 0.031(4) -0.005(4) 0.003(3) -0.013(4)

loop_
_atom_type_symbol
_atom_type_description
_atom_type_scat_dispersion_real
_atom_type_scat_dispersion_imag
_atom_type_scat_source
C C 0.0033 0.0016 'International Tables Vol C Tables 4.2.6.8 and 6.1.1.4'
H H 0.0000 0.0000 'International Tables Vol C Tables 4.2.6.8 and 6.1.1.4'
Bi Bi -4.1077 10.2566 'International Tables Vol C Tables 4.2.6.8 and 6.1.1.4'
Cl Cl 0.1484 0.1585 'International Tables Vol C Tables 4.2.6.8 and 6.1.1.4'
K K 0.2009 0.2494 'International Tables Vol C Tables 4.2.6.8 and 6.1.1.4'
N N 0.0061 0.0033 'International Tables Vol C Tables 4.2.6.8 and 6.1.1.4'

loop_
_geom_angle_atom_site_label_1
_geom_angle_atom_site_label_2
_geom_angle_atom_site_label_3
_geom_angle
_geom_angle_site_symmetry_1
_geom_angle_site_symmetry_3
_geom_angle_publ_flag
K1 Bi1 K1 176.30(4) . 1_556 ?
Cl5 Bi1 K1 124.14(4) . . ?
Cl5 Bi1 K1 52.47(4) . 1_556 ?
Cl5 Bi1 Cl4 85.55(5) . . ?
Cl5 Bi1 Cl2 84.35(5) . . ?
Cl3 Bi1 K1 54.41(4) . . ?
Cl3 Bi1 K1 125.66(4) . 1_556 ?
Cl3 Bi1 Cl5 95.33(5) . . ?
Cl3 Bi1 Cl4 177.83(4) . . ?
Cl3 Bi1 Cl2 89.47(5) . . ?
Cl3 Bi1 Cl1 87.04(5) . . ?
Cl3 Bi1 Cl6 93.37(5) . . ?
Cl4 Bi1 K1 53.52(4) . 1_556 ?
Cl4 Bi1 K1 126.56(4) . . ?
Cl2 Bi1 K1 122.53(4) . 1_556 ?
Cl2 Bi1 K1 54.17(4) . . ?
Cl2 Bi1 Cl4 92.59(5) . . ?
Cl1 Bi1 K1 128.36(4) . 1_556 ?
Cl1 Bi1 K1 54.90(4) . . ?
Cl1 Bi1 Cl5 175.89(4) . . ?
Cl1 Bi1 Cl4 92.20(5) . . ?
Cl1 Bi1 Cl2 92.33(5) . . ?
Cl6 Bi1 K1 53.16(4) . 1_556 ?
Cl6 Bi1 K1 130.13(5) . . ?
Cl6 Bi1 Cl5 92.16(5) . . ?
Cl6 Bi1 Cl4 84.61(5) . . ?
Cl6 Bi1 Cl2 175.69(5) . . ?
Cl6 Bi1 Cl1 91.05(5) . . ?
Bi1 K1 Bi1 176.30(4) . 1_554 ?
Cl5 K1 Bi1 139.28(6) 1_554 . ?
Cl5 K1 Bi1 44.08(4) 1_554 1_554 ?
Cl5 K1 Cl3 112.31(6) 1_554 . ?
Cl5 K1 Cl4 73.06(5) 1_554 1_554 ?
Cl5 K1 Cl2 105.38(6) 1_554 . ?
Cl5 K1 Cl1 176.59(7) 1_554 . ?
Cl5 K1 Cl6 77.04(6) 1_554 1_554 ?
Cl3 K1 Bi1 43.03(3) . . ?
Cl3 K1 Bi1 136.68(6) . 1_554 ?
Cl3 K1 Cl4 173.54(6) . 1_554 ?
Cl3 K1 Cl2 73.79(5) . . ?
Cl3 K1 Cl1 70.95(5) . . ?
Cl4 K1 Bi1 44.76(3) 1_554 1_554 ?
Cl4 K1 Bi1 134.95(6) 1_554 . ?
Cl4 K1 Cl1 103.62(6) 1_554 . ?
Cl2 K1 Bi1 44.63(3) . . ?
Cl2 K1 Bi1 138.62(5) . 1_554 ?
Cl2 K1 Cl4 108.77(6) . 1_554 ?
Cl2 K1 Cl1 76.30(6) . . ?
Cl1 K1 Bi1 132.87(6) . 1_554 ?
Cl1 K1 Bi1 43.83(4) . . ?
Cl6 K1 Bi1 43.00(3) 1_554 1_554 ?
Cl6 K1 Bi1 133.67(5) 1_554 . ?
Cl6 K1 Cl3 106.04(6) 1_554 . ?
Cl6 K1 Cl4 71.13(5) 1_554 1_554 ?
Cl6 K1 Cl2 177.49(7) 1_554 . ?
Cl6 K1 Cl1 101.25(6) 1_554 . ?
Bi1 Cl5 K1 83.45(5) . 1_556 ?
Bi1 Cl3 K1 82.55(5) . . ?
Bi1 Cl4 K1 81.72(5) . 1_556 ?
Bi1 Cl2 K1 81.20(5) . . ?
Bi1 Cl1 K1 81.27(5) . . ?
Bi1 Cl6 K1 83.84(5) . 1_556 ?
H1A N1 H1B 107.8 . . ?
C1 N1 H1A 108.9 . . ?
C1 N1 H1B 108.9 . . ?
C5 N1 H1A 108.9 . . ?
C5 N1 H1B 108.9 . . ?
C5 N1 C1 113.2(6) . . ?
H3A C3 H3B 108.1 . . ?
C2 C3 H3A 109.6 . . ?
C2 C3 H3B 109.6 . . ?
C4 C3 H3A 109.6 . . ?
C4 C3 H3B 109.6 . . ?
C4 C3 C2 110.5(6) . . ?
N1 C1 H1C 109.3 . . ?
N1 C1 H1D 109.3 . . ?
H1C C1 H1D 108.0 . . ?
C2 C1 N1 111.6(6) . . ?
C2 C1 H1C 109.3 . . ?
C2 C1 H1D 109.3 . . ?
N1 C5 H5A 109.5 . . ?
N1 C5 H5B 109.5 . . ?
N1 C5 C4 110.8(7) . . ?
H5A C5 H5B 108.1 . . ?
C4 C5 H5A 109.5 . . ?
C4 C5 H5B 109.5 . . ?
C3 C2 H2A 109.2 . . ?
C3 C2 H2B 109.2 . . ?
C1 C2 C3 112.0(7) . . ?
C1 C2 H2A 109.2 . . ?
C1 C2 H2B 109.2 . . ?
H2A C2 H2B 107.9 . . ?
C3 C4 H4A 109.2 . . ?
C3 C4 H4B 109.2 . . ?
C5 C4 C3 112.0(6) . . ?
C5 C4 H4A 109.2 . . ?
C5 C4 H4B 109.2 . . ?
H4A C4 H4B 107.9 . . ?
H10A C10 H10B 108.2 . . ?
N2 C10 H10A 109.7 . . ?
N2 C10 H10B 109.7 . . ?
N2 C10 C9 110.0(6) . . ?
C9 C10 H10A 109.7 . . ?
C9 C10 H10B 109.7 . . ?
C10 N2 H2C 109.1 . . ?
C10 N2 H2D 109.1 . . ?
C10 N2 C6 112.3(5) . . ?
H2C N2 H2D 107.9 . . ?
C6 N2 H2C 109.1 . . ?
C6 N2 H2D 109.1 . . ?
H7A C7 H7B 107.9 . . ?
C6 C7 H7A 109.3 . . ?
C6 C7 H7B 109.3 . . ?
C6 C7 C8 111.7(7) . . ?
C8 C7 H7A 109.3 . . ?
C8 C7 H7B 109.3 . . ?
C10 C9 H9A 109.2 . . ?
C10 C9 H9B 109.2 . . ?
C10 C9 C8 112.0(6) . . ?
H9A C9 H9B 107.9 . . ?
C8 C9 H9A 109.2 . . ?
C8 C9 H9B 109.2 . . ?
N2 C6 C7 110.4(6) . . ?
N2 C6 H6A 109.6 . . ?
N2 C6 H6B 109.6 . . ?
C7 C6 H6A 109.6 . . ?
C7 C6 H6B 109.6 . . ?
H6A C6 H6B 108.1 . . ?
C7 C8 H8A 109.5 . . ?
C7 C8 H8B 109.5 . . ?
C9 C8 C7 110.6(6) . . ?
C9 C8 H8A 109.5 . . ?
C9 C8 H8B 109.5 . . ?
H8A C8 H8B 108.1 . . ?

loop_
_geom_bond_atom_site_label_1
_geom_bond_atom_site_label_2
_geom_bond_distance
_geom_bond_site_symmetry_2
_geom_bond_publ_flag
Bi1 K1 3.8962(14) 1_556 ?
Bi1 K1 3.8417(14) . ?
Bi1 Cl5 2.7282(16) . ?
Bi1 Cl3 2.6438(16) . ?
Bi1 Cl4 2.7727(16) . ?
Bi1 Cl2 2.7311(15) . ?
Bi1 Cl1 2.6915(17) . ?
Bi1 Cl6 2.6726(16) . ?
K1 Bi1 3.8963(14) 1_554 ?
K1 Cl5 3.110(2) 1_554 ?
K1 Cl3 3.151(2) . ?
K1 Cl4 3.166(2) 1_554 ?
K1 Cl2 3.152(2) . ?
K1 Cl1 3.180(2) . ?
K1 Cl6 3.136(2) 1_554 ?
Cl5 K1 3.110(2) 1_556 ?
Cl4 K1 3.166(2) 1_556 ?
Cl6 K1 3.136(2) 1_556 ?
N1 H1A 0.9000 . ?
N1 H1B 0.9000 . ?
N1 C1 1.496(10) . ?
N1 C5 1.483(10) . ?
C3 H3A 0.9800 . ?
C3 H3B 0.9800 . ?
C3 C2 1.520(11) . ?
C3 C4 1.509(11) . ?
C1 H1C 0.9800 . ?
C1 H1D 0.9800 . ?
C1 C2 1.471(11) . ?
C5 H5A 0.9800 . ?
C5 H5B 0.9800 . ?
C5 C4 1.487(11) . ?
C2 H2A 0.9800 . ?
C2 H2B 0.9800 . ?
C4 H4A 0.9800 . ?
C4 H4B 0.9800 . ?
C10 H10A 0.9800 . ?
C10 H10B 0.9800 . ?
C10 N2 1.484(9) . ?
C10 C9 1.503(10) . ?
N2 H2C 0.9000 . ?
N2 H2D 0.9000 . ?
N2 C6 1.496(9) . ?
C7 H7A 0.9800 . ?
C7 H7B 0.9800 . ?
C7 C6 1.501(11) . ?
C7 C8 1.514(11) . ?
C9 H9A 0.9800 . ?
C9 H9B 0.9800 . ?
C9 C8 1.505(10) . ?
C6 H6A 0.9800 . ?
C6 H6B 0.9800 . ?
C8 H8A 0.9800 . ?
C8 H8B 0.9800 . ?

loop_
_geom_torsion_atom_site_label_1
_geom_torsion_atom_site_label_2
_geom_torsion_atom_site_label_3
_geom_torsion_atom_site_label_4
_geom_torsion
_geom_torsion_site_symmetry_1
_geom_torsion_site_symmetry_2
_geom_torsion_site_symmetry_3
_geom_torsion_site_symmetry_4
_geom_torsion_publ_flag
N1 C1 C2 C3 -53.4(9) . . . . ?
N1 C5 C4 C3 54.7(9) . . . . ?
C1 N1 C5 C4 -54.1(8) . . . . ?
C5 N1 C1 C2 53.9(9) . . . . ?
C2 C3 C4 C5 -54.7(9) . . . . ?
C4 C3 C2 C1 54.1(9) . . . . ?
C10 N2 C6 C7 56.9(8) . . . . ?
C10 C9 C8 C7 -54.7(9) . . . . ?
N2 C10 C9 C8 55.9(8) . . . . ?
C9 C10 N2 C6 -57.0(8) . . . . ?
C6 C7 C8 C9 54.2(9) . . . . ?
C8 C7 C6 N2 -55.0(9) . . . . ?
